data_7110597
loop_
_publ_author_name
'Yeo, Jeremy S. L.'
'Vittal, Jagadese J.'
'Andy Hor, T. S.'

_publ_section_title
;
 [PdCl2(dppfO2-O,O&#x2032;)]: a simple palladium(II) complex with a rare
 tetrahedral structure
;
_journal_issue 16
_journal_name_full 'Chemical Communications'
_journal_page_first 1477
_journal_paper_doi 10.1039/a904016a
_journal_year 1999
_chemical_formula_sum 'C34 H28 Cl2 Fe O2 P2 Pd'
_chemical_formula_weight 763.65
_chemical_name_systematic
; 
 ? 
;
_space_group_IT_number 9
_symmetry_cell_setting monoclinic
_symmetry_space_group_name_Hall 'C -2yc'
_symmetry_space_group_name_H-M 'C 1 c 1'
_atom_sites_solution_hydrogens geom
_atom_sites_solution_primary direct
_atom_sites_solution_secondary difmap
_audit_creation_method SHELXL-97
_cell_angle_alpha 90.00
_cell_angle_beta 91.340(2)
_cell_angle_gamma 90.00
_cell_formula_units_Z 4
_cell_length_a 10.0444(2)
_cell_length_b 19.4070(3)
_cell_length_c 16.3157(1)
_cell_measurement_reflns_used 6299
_cell_measurement_temperature 293(2)
_cell_measurement_theta_max 25.0
_cell_measurement_theta_min 1.97
_cell_volume 3179.58(8)
_computing_cell_refinement 'Bruker AXS, SAINT'
_computing_data_collection 'Bruker AXS, SMART'
_computing_data_reduction 'Bruker AXS, SAINT'
_computing_molecular_graphics 'Bruker AXS, SHELXTL'
_computing_publication_material 'Bruker AXS, SHELXTL'
_computing_structure_refinement 'SHELXL-97 (Sheldrick, 1997)'
_computing_structure_solution 'SHELXS-97 (Sheldrick, 1990)'
_diffrn_ambient_temperature 293(2)
_diffrn_measured_fraction_theta_full 0.998
_diffrn_measured_fraction_theta_max 0.998
_diffrn_measurement_method '\w scans'
_diffrn_radiation_monochromator graphite
_diffrn_radiation_source 'fine-focus sealed tube'
_diffrn_radiation_type MoK\a
_diffrn_radiation_wavelength 0.71073
_diffrn_reflns_av_R_equivalents 0.0297
_diffrn_reflns_av_sigmaI/netI 0.0310
_diffrn_reflns_limit_h_max 11
_diffrn_reflns_limit_h_min -11
_diffrn_reflns_limit_k_max 21
_diffrn_reflns_limit_k_min -23
_diffrn_reflns_limit_l_max 19
_diffrn_reflns_limit_l_min -14
_diffrn_reflns_number 7985
_diffrn_reflns_theta_full 25.00
_diffrn_reflns_theta_max 25.00
_diffrn_reflns_theta_min 2.10
_exptl_absorpt_coefficient_mu 1.321
_exptl_absorpt_correction_T_max 0.8252
_exptl_absorpt_correction_T_min 0.7186
_exptl_absorpt_correction_type 'sadabs (Sheldrick, 1996)'
_exptl_crystal_colour red
_exptl_crystal_density_diffrn 1.595
_exptl_crystal_density_meas ?
_exptl_crystal_density_method 'not measured'
_exptl_crystal_description 'irregular shape, cut'
_exptl_crystal_F_000 1536
_exptl_crystal_size_max 0.33
_exptl_crystal_size_mid 0.18
_exptl_crystal_size_min 0.13
_refine_diff_density_max 1.231
_refine_diff_density_min -1.233
_refine_diff_density_rms 0.206
_refine_ls_abs_structure_details 'Flack H D (1983), Acta Cryst. A39, 876-881'
_refine_ls_abs_structure_Flack -0.03(4)
_refine_ls_extinction_method none
_refine_ls_goodness_of_fit_ref 1.061
_refine_ls_hydrogen_treatment mixed
_refine_ls_matrix_type full
_refine_ls_number_parameters 344
_refine_ls_number_reflns 4010
_refine_ls_number_restraints 2
_refine_ls_restrained_S_all 1.061
_refine_ls_R_factor_all 0.0713
_refine_ls_R_factor_gt 0.0679
_refine_ls_shift/su_max 0.000
_refine_ls_shift/su_mean 0.000
_refine_ls_structure_factor_coef Fsqd
_refine_ls_weighting_details 'calc w=1/[\s^2^(Fo^2^)+(0.1687P)^2^+11.2966P] where P=(Fo^2^+2Fc^2^)/3'
_refine_ls_weighting_scheme calc
_refine_ls_wR_factor_gt 0.2104
_refine_ls_wR_factor_ref 0.2169
_reflns_number_gt 3799
_reflns_number_total 4010
_reflns_threshold_expression >2sigma(I)
_cod_data_source_file 904016asup1.cif
_cod_data_source_block hor34
_cod_depositor_comments
;
The following automatic conversions were performed:

'_exptl_crystal_density_meas' value 'not measured' was changed to '?'
- the value is perceived as not measured.

Automatic conversion script
Id: cif_fix_values 3008 2015-01-20 13:52:24Z robertas 
;
_cod_original_sg_symbol_H-M Cc
_cod_database_code 7110597

loop_
_symmetry_equiv_pos_as_xyz
'x, y, z'
'x, -y, z+1/2'
'x+1/2, y+1/2, z'
'x+1/2, -y+1/2, z+1/2'

loop_
_atom_site_label
_atom_site_type_symbol
_atom_site_fract_x
_atom_site_fract_y
_atom_site_fract_z
_atom_site_U_iso_or_equiv
_atom_site_adp_type
_atom_site_occupancy
_atom_site_symmetry_multiplicity
_atom_site_calc_flag
_atom_site_refinement_flags
_atom_site_disorder_assembly
_atom_site_disorder_group
Pd1 Pd 0.52176(10) 0.86195(5) 0.69482(8) 0.0657(4) Uani 1 1 d . . .
Cl1 Cl 0.5728(5) 0.7725(2) 0.6166(3) 0.0924(13) Uani 1 1 d . . .
Cl2 Cl 0.6760(4) 0.93720(19) 0.7321(3) 0.0903(14) Uani 1 1 d . . .
P1 P 0.3605(2) 0.80311(12) 0.86250(15) 0.0369(5) Uani 1 1 d . . .
P2 P 0.2475(2) 0.90257(12) 0.59193(15) 0.0373(6) Uani 1 1 d . . .
Fe1 Fe 0.08519(11) 0.82675(7) 0.74645(8) 0.0380(4) Uani 1 1 d . . .
O1 O 0.4442(8) 0.8138(5) 0.7890(5) 0.054(2) Uani 1 1 d . A .
O2 O 0.3719(7) 0.9142(4) 0.6460(5) 0.0472(18) Uani 1 1 d . . .
C1 C 0.1961(10) 0.8370(5) 0.8537(7) 0.041(2) Uani 1 1 d . A .
C2 C 0.0708(10) 0.8034(7) 0.8693(7) 0.050(2) Uani 1 1 d . A .
H2 H 0.0587 0.7596 0.8909 0.060 Uiso 1 1 calc R . .
C3 C -0.0316(12) 0.8517(8) 0.8443(8) 0.059(3) Uani 1 1 d . A .
H3 H -0.1227 0.8444 0.8486 0.071 Uiso 1 1 calc R . .
C4 C 0.0255(12) 0.9099(6) 0.8134(8) 0.056(3) Uani 1 1 d . A .
H4 H -0.0212 0.9483 0.7944 0.067 Uiso 1 1 calc R . .
C5 C 0.1646(11) 0.9034(5) 0.8146(7) 0.046(2) Uani 1 1 d . A .
H5 H 0.2253 0.9350 0.7945 0.056 Uiso 1 1 calc R . .
C6 C 0.1429(11) 0.8369(5) 0.6285(7) 0.042(2) Uani 1 1 d . A .
C7 C 0.1895(12) 0.7710(5) 0.6604(7) 0.045(2) Uani 1 1 d . A .
H7 H 0.2771 0.7557 0.6649 0.054 Uiso 1 1 calc R . .
C8 C 0.0702(14) 0.7339(6) 0.6838(9) 0.058(3) Uani 1 1 d . A .
H8 H 0.0697 0.6899 0.7063 0.070 Uiso 1 1 calc R . .
C9 C -0.0423(15) 0.7733(8) 0.6680(8) 0.068(4) Uani 1 1 d . A .
H9 H -0.1296 0.7602 0.6776 0.082 Uiso 1 1 calc R . .
C10 C -0.0005(11) 0.8383(6) 0.6338(7) 0.050(3) Uani 1 1 d . A .
H10 H -0.0560 0.8746 0.6180 0.060 Uiso 1 1 calc R . .
C11 C 0.4443(12) 0.8424(7) 0.9478(8) 0.047(4) Uiso 0.70 1 d PG A 1
C12 C 0.5824(13) 0.8398(8) 0.9447(8) 0.068(5) Uiso 0.70 1 d PG A 1
H12 H 0.6229 0.8151 0.9033 0.081 Uiso 0.70 1 calc PR A 1
C13 C 0.6598(11) 0.8739(9) 1.0036(10) 0.092(7) Uiso 0.70 1 d PG A 1
H13 H 0.7522 0.8721 1.0015 0.110 Uiso 0.70 1 calc PR A 1
C14 C 0.5992(15) 0.9107(8) 1.0655(9) 0.078(6) Uiso 0.70 1 d PG A 1
H14 H 0.6510 0.9336 1.1049 0.094 Uiso 0.70 1 calc PR A 1
C15 C 0.4611(15) 0.9134(7) 1.0686(8) 0.080(6) Uiso 0.70 1 d PG A 1
H15 H 0.4206 0.9381 1.1101 0.096 Uiso 0.70 1 calc PR A 1
C16 C 0.3837(11) 0.8793(7) 1.0097(9) 0.063(5) Uiso 0.70 1 d PG A 1
H16 H 0.2913 0.8811 1.0118 0.076 Uiso 0.70 1 calc PR A 1
C11A C 0.4364(19) 0.8440(10) 0.9546(11) 0.032(3) Uiso 0.30 1 d PG A 2
C12A C 0.5654(18) 0.8695(11) 0.9505(10) 0.032(3) Uiso 0.30 1 d PG A 2
H12A H 0.6158 0.8608 0.9046 0.038 Uiso 0.30 1 calc PR A 2
C13A C 0.6189(15) 0.9081(11) 1.0150(12) 0.032(3) Uiso 0.30 1 d PG A 2
H13A H 0.7052 0.9252 1.0122 0.038 Uiso 0.30 1 calc PR A 2
C14A C 0.5435(19) 0.9212(9) 1.0836(10) 0.032(3) Uiso 0.30 1 d PG A 2
H14A H 0.5794 0.9470 1.1268 0.038 Uiso 0.30 1 calc PR A 2
C15A C 0.4146(17) 0.8956(10) 1.0878(10) 0.032(3) Uiso 0.30 1 d PG A 2
H15A H 0.3641 0.9044 1.1337 0.038 Uiso 0.30 1 calc PR A 2
C16A C 0.3610(14) 0.8571(11) 1.0233(13) 0.032(3) Uiso 0.30 1 d PG A 2
H16A H 0.2747 0.8400 1.0260 0.038 Uiso 0.30 1 calc PR A 2
C17 C 0.3402(9) 0.7131(5) 0.8792(7) 0.040(2) Uani 1 1 d . A .
C18 C 0.2921(13) 0.6899(6) 0.9553(8) 0.052(3) Uani 1 1 d . . .
H18 H 0.2791 0.7197 0.9990 0.063 Uiso 1 1 calc R A .
C19 C 0.2637(14) 0.6152(7) 0.9609(10) 0.064(3) Uani 1 1 d . A .
H19 H 0.2360 0.5971 1.0104 0.077 Uiso 1 1 calc R . .
C20 C 0.2769(15) 0.5728(6) 0.8963(11) 0.069(4) Uani 1 1 d . . .
H20 H 0.2535 0.5267 0.9015 0.082 Uiso 1 1 calc R A .
C21 C 0.3254(18) 0.5968(7) 0.8208(12) 0.081(5) Uani 1 1 d . A .
H21 H 0.3344 0.5671 0.7766 0.097 Uiso 1 1 calc R . .
C22 C 0.3601(13) 0.6674(6) 0.8143(8) 0.053(3) Uani 1 1 d . . .
H22 H 0.3966 0.6836 0.7661 0.064 Uiso 1 1 calc R A .
C23 C 0.2851(11) 0.8833(5) 0.4880(7) 0.047(2) Uani 1 1 d . . .
C24 C 0.3850(14) 0.9186(10) 0.4493(10) 0.076(4) Uani 1 1 d . . .
H24 H 0.4394 0.9484 0.4796 0.091 Uiso 1 1 calc R . .
C25 C 0.4053(18) 0.9107(13) 0.3676(12) 0.096(6) Uani 1 1 d . . .
H25 H 0.4658 0.9385 0.3408 0.115 Uiso 1 1 calc R . .
C26 C 0.331(2) 0.8582(13) 0.3233(12) 0.103(7) Uani 1 1 d . . .
H26 H 0.3509 0.8485 0.2692 0.124 Uiso 1 1 calc R . .
C27 C 0.2355(19) 0.8244(9) 0.3583(11) 0.077(4) Uani 1 1 d . . .
H27 H 0.1836 0.7931 0.3285 0.093 Uiso 1 1 calc R . .
C28 C 0.2122(18) 0.8359(8) 0.4419(9) 0.071(4) Uani 1 1 d . . .
H28 H 0.1455 0.8109 0.4671 0.085 Uiso 1 1 calc R . .
C29 C 0.1502(10) 0.9799(5) 0.5894(7) 0.041(2) Uani 1 1 d . . .
C30 C 0.1556(14) 1.0285(6) 0.6529(8) 0.058(3) Uani 1 1 d . . .
H30 H 0.2157 1.0214 0.6963 0.070 Uiso 1 1 calc R . .
C31 C 0.0810(18) 1.0825(8) 0.6539(10) 0.078(4) Uani 1 1 d . . .
H31 H 0.0830 1.1120 0.6989 0.094 Uiso 1 1 calc R . .
C32 C -0.0024(14) 1.0962(7) 0.5866(12) 0.073(4) Uani 1 1 d . . .
H32 H -0.0518 1.1367 0.5856 0.088 Uiso 1 1 calc R . .
C33 C -0.0133(14) 1.0529(6) 0.5238(9) 0.064(3) Uani 1 1 d . . .
H33 H -0.0719 1.0625 0.4803 0.076 Uiso 1 1 calc R . .
C34 C 0.0636(11) 0.9927(7) 0.5233(8) 0.055(3) Uani 1 1 d . . .
H34 H 0.0570 0.9620 0.4796 0.067 Uiso 1 1 calc R . .

loop_
_atom_site_aniso_label
_atom_site_aniso_U_11
_atom_site_aniso_U_22
_atom_site_aniso_U_33
_atom_site_aniso_U_23
_atom_site_aniso_U_13
_atom_site_aniso_U_12
Pd1 0.0562(6) 0.0649(6) 0.0760(7) 0.0029(5) 0.0046(4) 0.0019(4)
Cl1 0.107(3) 0.0657(19) 0.107(3) -0.025(2) 0.056(3) 0.003(2)
Cl2 0.0582(19) 0.0752(19) 0.136(4) 0.012(2) -0.041(2) -0.0226(16)
P1 0.0286(11) 0.0442(11) 0.0377(13) 0.0018(10) -0.0003(9) 0.0060(9)
P2 0.0336(12) 0.0409(11) 0.0369(13) 0.0011(10) -0.0086(10) -0.0031(9)
Fe1 0.0293(6) 0.0445(7) 0.0400(8) 0.0023(6) -0.0054(5) 0.0007(5)
O1 0.042(4) 0.082(5) 0.040(4) 0.016(4) 0.008(3) 0.016(4)
O2 0.036(3) 0.056(4) 0.048(4) 0.011(3) -0.021(3) -0.008(3)
C1 0.029(5) 0.047(5) 0.047(6) 0.000(4) -0.004(4) 0.011(4)
C2 0.032(5) 0.073(7) 0.046(6) 0.009(5) 0.005(4) -0.002(5)
C3 0.034(6) 0.099(9) 0.045(7) -0.003(6) -0.001(5) 0.016(6)
C4 0.055(7) 0.064(7) 0.048(6) -0.007(6) -0.018(5) 0.025(6)
C5 0.051(6) 0.044(5) 0.044(6) 0.002(4) -0.003(5) 0.009(4)
C6 0.050(6) 0.039(4) 0.036(5) -0.004(4) -0.006(4) -0.005(4)
C7 0.053(6) 0.035(5) 0.047(6) -0.006(4) 0.001(5) -0.007(4)
C8 0.064(7) 0.044(5) 0.066(8) -0.001(5) -0.001(6) -0.013(5)
C9 0.064(8) 0.094(9) 0.046(7) 0.003(6) -0.012(6) -0.029(7)
C10 0.039(5) 0.061(6) 0.049(6) 0.002(5) -0.019(5) -0.008(5)
C17 0.033(4) 0.042(4) 0.044(5) 0.008(4) -0.004(4) 0.000(4)
C18 0.064(7) 0.050(6) 0.042(6) 0.003(5) -0.001(5) -0.001(5)
C19 0.068(8) 0.056(6) 0.068(9) 0.020(7) 0.004(6) -0.010(6)
C20 0.076(9) 0.044(6) 0.085(11) -0.002(6) -0.013(8) -0.001(6)
C21 0.089(11) 0.058(7) 0.094(12) -0.020(8) -0.011(9) 0.033(7)
C22 0.060(7) 0.049(5) 0.050(6) -0.004(5) 0.005(5) 0.023(5)
C23 0.044(5) 0.043(5) 0.053(6) 0.006(5) -0.001(5) 0.009(4)
C24 0.050(7) 0.115(11) 0.064(9) 0.008(8) 0.007(6) -0.015(7)
C25 0.063(9) 0.157(19) 0.069(10) 0.017(11) 0.025(8) 0.013(11)
C26 0.089(13) 0.151(18) 0.070(11) 0.000(12) 0.024(10) 0.059(13)
C27 0.083(11) 0.089(10) 0.061(9) -0.017(8) 0.002(8) 0.007(8)
C28 0.090(11) 0.077(8) 0.046(7) -0.014(6) -0.011(7) -0.002(7)
C29 0.036(5) 0.041(5) 0.045(5) 0.004(4) 0.001(4) -0.003(4)
C30 0.078(8) 0.040(5) 0.056(7) -0.007(5) -0.022(6) 0.005(5)
C31 0.094(11) 0.076(8) 0.064(9) -0.012(7) -0.025(8) -0.013(8)
C32 0.059(7) 0.052(6) 0.109(12) 0.005(7) 0.000(8) 0.017(6)
C33 0.072(8) 0.059(6) 0.059(8) 0.008(6) -0.012(6) 0.024(6)
C34 0.048(6) 0.072(7) 0.046(6) -0.006(6) -0.009(5) 0.007(5)

loop_
_atom_type_symbol
_atom_type_description
_atom_type_scat_dispersion_real
_atom_type_scat_dispersion_imag
_atom_type_scat_source
C C 0.0033 0.0016 'International Tables Vol C Tables 4.2.6.8 and 6.1.1.4'
H H 0.0000 0.0000 'International Tables Vol C Tables 4.2.6.8 and 6.1.1.4'
O O 0.0106 0.0060 'International Tables Vol C Tables 4.2.6.8 and 6.1.1.4'
P P 0.1023 0.0942 'International Tables Vol C Tables 4.2.6.8 and 6.1.1.4'
Cl Cl 0.1484 0.1585 'International Tables Vol C Tables 4.2.6.8 and 6.1.1.4'
Fe Fe 0.3463 0.8444 'International Tables Vol C Tables 4.2.6.8 and 6.1.1.4'
Pd Pd -0.9988 1.0072 'International Tables Vol C Tables 4.2.6.8 and 6.1.1.4'

loop_
_geom_angle_atom_site_label_1
_geom_angle_atom_site_label_2
_geom_angle_atom_site_label_3
_geom_angle
O2 Pd1 O1 104.3(3)
O2 Pd1 Cl2 107.3(2)
O1 Pd1 Cl2 112.7(3)
O2 Pd1 Cl1 110.8(3)
O1 Pd1 Cl1 100.2(3)
Cl2 Pd1 Cl1 120.4(2)
O1 P1 C1 115.0(5)
O1 P1 C17 109.1(5)
C1 P1 C17 105.4(5)
O1 P1 C11 107.7(6)
C1 P1 C11 109.0(6)
C17 P1 C11 110.8(6)
O1 P1 C11A 111.3(7)
C1 P1 C11A 105.7(8)
C17 P1 C11A 110.1(8)
C11 P1 C11A 3.9(9)
O2 P2 C6 113.3(5)
O2 P2 C23 113.0(5)
C6 P2 C23 108.1(5)
O2 P2 C29 109.2(4)
C6 P2 C29 106.5(5)
C23 P2 C29 106.4(5)
C5 Fe1 C10 125.1(5)
C5 Fe1 C6 109.5(5)
C10 Fe1 C6 41.8(5)
C5 Fe1 C4 40.4(5)
C10 Fe1 C4 105.9(5)
C6 Fe1 C4 121.5(5)
C5 Fe1 C3 67.9(5)
C10 Fe1 C3 116.1(5)
C6 Fe1 C3 153.0(5)
C4 Fe1 C3 38.9(6)
C5 Fe1 C1 42.3(4)
C10 Fe1 C1 165.9(5)
C6 Fe1 C1 129.3(5)
C4 Fe1 C1 68.3(4)
C3 Fe1 C1 68.0(4)
C5 Fe1 C2 70.2(5)
C10 Fe1 C2 150.3(5)
C6 Fe1 C2 165.7(4)
C4 Fe1 C2 68.1(5)
C3 Fe1 C2 41.0(5)
C1 Fe1 C2 41.0(4)
C5 Fe1 C9 160.9(5)
C10 Fe1 C9 41.4(5)
C6 Fe1 C9 69.5(5)
C4 Fe1 C9 122.8(6)
C3 Fe1 C9 104.0(6)
C1 Fe1 C9 152.6(5)
C2 Fe1 C9 115.8(5)
C5 Fe1 C8 159.7(5)
C10 Fe1 C8 67.9(5)
C6 Fe1 C8 68.7(5)
C4 Fe1 C8 158.3(6)
C3 Fe1 C8 123.4(6)
C1 Fe1 C8 122.2(5)
C2 Fe1 C8 106.4(5)
C9 Fe1 C8 39.0(6)
C5 Fe1 C7 124.0(5)
C10 Fe1 C7 69.7(5)
C6 Fe1 C7 41.4(4)
C4 Fe1 C7 158.6(5)
C3 Fe1 C7 162.2(5)
C1 Fe1 C7 110.7(4)
C2 Fe1 C7 126.2(5)
C9 Fe1 C7 68.6(6)
C8 Fe1 C7 41.1(5)
P1 O1 Pd1 158.3(6)
P2 O2 Pd1 139.9(5)
C2 C1 C5 107.0(9)
C2 C1 P1 129.0(8)
C5 C1 P1 123.3(9)
C2 C1 Fe1 69.5(6)
C5 C1 Fe1 67.0(6)
P1 C1 Fe1 121.0(6)
C3 C2 C1 106.0(11)
C3 C2 Fe1 69.5(7)
C1 C2 Fe1 69.5(6)
C4 C3 C2 109.7(10)
C4 C3 Fe1 70.0(7)
C2 C3 Fe1 69.6(7)
C3 C4 C5 110.3(10)
C3 C4 Fe1 71.1(7)
C5 C4 Fe1 68.4(6)
C4 C5 C1 106.8(11)
C4 C5 Fe1 71.1(7)
C1 C5 Fe1 70.7(6)
C10 C6 C7 107.9(10)
C10 C6 P2 127.5(8)
C7 C6 P2 124.6(9)
C10 C6 Fe1 68.8(7)
C7 C6 Fe1 70.9(7)
P2 C6 Fe1 125.2(5)
C6 C7 C8 105.6(10)
C6 C7 Fe1 67.7(7)
C8 C7 Fe1 69.4(7)
C9 C8 C7 110.6(11)
C9 C8 Fe1 70.3(7)
C7 C8 Fe1 69.5(6)
C8 C9 C10 108.1(12)
C8 C9 Fe1 70.7(7)
C10 C9 Fe1 67.6(6)
C6 C10 C9 107.8(10)
C6 C10 Fe1 69.4(6)
C9 C10 Fe1 71.0(7)
C12 C11 C16 120.0
C12 C11 P1 114.2(7)
C16 C11 P1 125.6(7)
C13 C12 C11 120.0
C12 C13 C14 120.0
C15 C14 C13 120.0
C14 C15 C16 120.0
C15 C16 C11 120.0
C12A C11A C16A 120.0
C12A C11A P1 118.7(11)
C16A C11A P1 120.7(11)
C13A C12A C11A 120.0
C12A C13A C14A 120.0
C15A C14A C13A 120.0
C14A C15A C16A 120.0
C15A C16A C11A 120.0
C22 C17 C18 121.4(10)
C22 C17 P1 119.1(9)
C18 C17 P1 119.2(8)
C17 C18 C19 115.8(11)
C20 C19 C18 121.9(14)
C19 C20 C21 121.5(12)
C20 C21 C22 118.3(14)
C17 C22 C21 121.0(14)
C24 C23 C28 117.5(14)
C24 C23 P2 120.1(10)
C28 C23 P2 122.2(11)
C25 C24 C23 121.3(16)
C24 C25 C26 118.7(19)
C27 C26 C25 120.8(17)
C26 C27 C28 119.1(17)
C23 C28 C27 122.2(17)
C34 C29 C30 117.8(10)
C34 C29 P2 119.9(9)
C30 C29 P2 122.3(8)
C31 C30 C29 122.9(11)
C30 C31 C32 119.0(14)
C33 C32 C31 121.8(13)
C32 C33 C34 119.8(11)
C29 C34 C33 118.6(11)

loop_
_geom_bond_atom_site_label_1
_geom_bond_atom_site_label_2
_geom_bond_distance
Pd1 O2 1.968(7)
Pd1 O1 1.974(8)
Pd1 Cl2 2.204(3)
Pd1 Cl1 2.222(4)
P1 O1 1.495(9)
P1 C1 1.780(9)
P1 C17 1.781(9)
P1 C11 1.781(10)
P1 C11A 1.848(13)
P2 O2 1.529(6)
P2 C6 1.764(11)
P2 C23 1.785(13)
P2 C29 1.791(10)
Fe1 C5 2.011(11)
Fe1 C10 2.024(10)
Fe1 C6 2.032(12)
Fe1 C4 2.046(12)
Fe1 C3 2.061(13)
Fe1 C1 2.062(10)
Fe1 C2 2.062(12)
Fe1 C9 2.069(12)
Fe1 C8 2.075(12)
Fe1 C7 2.076(12)
C1 C2 1.445(15)
C1 C5 1.469(14)
C2 C3 1.444(17)
C3 C4 1.37(2)
C4 C5 1.403(17)
C6 C10 1.445(17)
C6 C7 1.454(15)
C7 C8 1.456(18)
C8 C9 1.38(2)
C9 C10 1.447(19)
C11 C12 1.3900
C11 C16 1.3900
C12 C13 1.3900
C13 C14 1.3900
C14 C15 1.3900
C15 C16 1.3900
C11A C12A 1.3900
C11A C16A 1.3900
C12A C13A 1.3900
C13A C14A 1.3900
C14A C15A 1.3900
C15A C16A 1.3900
C17 C22 1.399(17)
C17 C18 1.417(17)
C18 C19 1.479(16)
C19 C20 1.35(2)
C20 C21 1.41(3)
C21 C22 1.42(2)
C23 C24 1.38(2)
C23 C28 1.386(18)
C24 C25 1.36(3)
C25 C26 1.45(3)
C26 C27 1.30(3)
C27 C28 1.41(2)
C29 C34 1.392(14)
C29 C30 1.402(16)
C30 C31 1.29(2)
C31 C32 1.39(2)
C32 C33 1.33(2)
C33 C34 1.400(17)

loop_
_geom_torsion_atom_site_label_1
_geom_torsion_atom_site_label_2
_geom_torsion_atom_site_label_3
_geom_torsion_atom_site_label_4
_geom_torsion
C1 P1 O1 Pd1 42.3(17)
C17 P1 O1 Pd1 160.3(15)
C11 P1 O1 Pd1 -79.4(16)
C11A P1 O1 Pd1 -78.0(17)
O2 Pd1 O1 P1 -40.4(16)
Cl2 Pd1 O1 P1 75.6(16)
Cl1 Pd1 O1 P1 -155.1(15)
C6 P2 O2 Pd1 53.0(10)
C23 P2 O2 Pd1 -70.4(9)
C29 P2 O2 Pd1 171.5(8)
O1 Pd1 O2 P2 -76.9(9)
Cl2 Pd1 O2 P2 163.3(8)
Cl1 Pd1 O2 P2 30.1(9)
O1 P1 C1 C2 129.3(11)
C17 P1 C1 C2 9.2(12)
C11 P1 C1 C2 -109.8(11)
C11A P1 C1 C2 -107.5(12)
O1 P1 C1 C5 -39.8(11)
C17 P1 C1 C5 -159.9(9)
C11 P1 C1 C5 81.1(10)
C11A P1 C1 C5 83.5(12)
O1 P1 C1 Fe1 41.5(8)
C17 P1 C1 Fe1 -78.6(7)
C11 P1 C1 Fe1 162.4(7)
C11A P1 C1 Fe1 164.8(8)
C5 Fe1 C1 C2 119.8(10)
C10 Fe1 C1 C2 149(2)
C6 Fe1 C1 C2 -165.3(7)
C4 Fe1 C1 C2 81.1(8)
C3 Fe1 C1 C2 39.0(8)
C9 Fe1 C1 C2 -38.8(14)
C8 Fe1 C1 C2 -77.5(8)
C7 Fe1 C1 C2 -121.9(7)
C10 Fe1 C1 C5 29(2)
C6 Fe1 C1 C5 74.9(8)
C4 Fe1 C1 C5 -38.8(8)
C3 Fe1 C1 C5 -80.8(8)
C2 Fe1 C1 C5 -119.8(10)
C9 Fe1 C1 C5 -158.6(12)
C8 Fe1 C1 C5 162.7(7)
C7 Fe1 C1 C5 118.3(7)
C5 Fe1 C1 P1 -116.1(10)
C10 Fe1 C1 P1 -87(2)
C6 Fe1 C1 P1 -41.3(9)
C4 Fe1 C1 P1 -154.9(8)
C3 Fe1 C1 P1 163.1(9)
C2 Fe1 C1 P1 124.0(10)
C9 Fe1 C1 P1 85.2(14)
C8 Fe1 C1 P1 46.5(9)
C7 Fe1 C1 P1 2.1(8)
C5 C1 C2 C3 -3.6(13)
P1 C1 C2 C3 -174.0(9)
Fe1 C1 C2 C3 -60.2(8)
C5 C1 C2 Fe1 56.6(7)
P1 C1 C2 Fe1 -113.9(10)
C5 Fe1 C2 C3 78.7(8)
C10 Fe1 C2 C3 -48.3(14)
C6 Fe1 C2 C3 169.9(17)
C4 Fe1 C2 C3 35.4(8)
C1 Fe1 C2 C3 117.1(10)
C9 Fe1 C2 C3 -81.6(9)
C8 Fe1 C2 C3 -122.4(8)
C7 Fe1 C2 C3 -163.0(8)
C5 Fe1 C2 C1 -38.3(6)
C10 Fe1 C2 C1 -165.3(9)
C6 Fe1 C2 C1 53(2)
C4 Fe1 C2 C1 -81.7(7)
C3 Fe1 C2 C1 -117.1(10)
C9 Fe1 C2 C1 161.3(7)
C8 Fe1 C2 C1 120.6(7)
C7 Fe1 C2 C1 79.9(8)
C1 C2 C3 C4 1.7(14)
Fe1 C2 C3 C4 -58.5(9)
C1 C2 C3 Fe1 60.2(8)
C5 Fe1 C3 C4 36.4(6)
C10 Fe1 C3 C4 -83.0(7)
C6 Fe1 C3 C4 -53.3(13)
C1 Fe1 C3 C4 82.2(7)
C2 Fe1 C3 C4 121.3(10)
C9 Fe1 C3 C4 -125.4(7)
C8 Fe1 C3 C4 -162.8(7)
C7 Fe1 C3 C4 171.6(12)
C5 Fe1 C3 C2 -84.8(7)
C10 Fe1 C3 C2 155.7(7)
C6 Fe1 C3 C2 -174.5(9)
C4 Fe1 C3 C2 -121.3(10)
C1 Fe1 C3 C2 -39.1(7)
C9 Fe1 C3 C2 113.3(8)
C8 Fe1 C3 C2 76.0(8)
C7 Fe1 C3 C2 50.4(17)
C2 C3 C4 C5 1.0(14)
Fe1 C3 C4 C5 -57.3(9)
C2 C3 C4 Fe1 58.3(9)
C5 Fe1 C4 C3 -122.0(9)
C10 Fe1 C4 C3 112.0(7)
C6 Fe1 C4 C3 154.7(6)
C1 Fe1 C4 C3 -81.5(7)
C2 Fe1 C4 C3 -37.2(6)
C9 Fe1 C4 C3 70.2(8)
C8 Fe1 C4 C3 41.9(16)
C7 Fe1 C4 C3 -173.0(10)
C10 Fe1 C4 C5 -126.0(7)
C6 Fe1 C4 C5 -83.3(7)
C3 Fe1 C4 C5 122.0(9)
C1 Fe1 C4 C5 40.5(7)
C2 Fe1 C4 C5 84.8(7)
C9 Fe1 C4 C5 -167.8(7)
C8 Fe1 C4 C5 163.9(12)
C7 Fe1 C4 C5 -51.0(14)
C3 C4 C5 C1 -3.3(13)
Fe1 C4 C5 C1 -62.1(7)
C3 C4 C5 Fe1 58.9(9)
C2 C1 C5 C4 4.2(13)
P1 C1 C5 C4 175.4(8)
Fe1 C1 C5 C4 62.4(8)
C2 C1 C5 Fe1 -58.2(8)
P1 C1 C5 Fe1 113.0(8)
C10 Fe1 C5 C4 72.0(9)
C6 Fe1 C5 C4 116.1(8)
C3 Fe1 C5 C4 -35.1(7)
C1 Fe1 C5 C4 -116.3(10)
C2 Fe1 C5 C4 -79.1(8)
C9 Fe1 C5 C4 33(2)
C8 Fe1 C5 C4 -162.8(14)
C7 Fe1 C5 C4 160.0(7)
C10 Fe1 C5 C1 -171.7(7)
C6 Fe1 C5 C1 -127.6(7)
C4 Fe1 C5 C1 116.3(10)
C3 Fe1 C5 C1 81.2(7)
C2 Fe1 C5 C1 37.2(7)
C9 Fe1 C5 C1 149.1(16)
C8 Fe1 C5 C1 -46.5(18)
C7 Fe1 C5 C1 -83.7(8)
O2 P2 C6 C10 136.0(9)
C23 P2 C6 C10 -98.0(10)
C29 P2 C6 C10 16.0(11)
O2 P2 C6 C7 -43.0(11)
C23 P2 C6 C7 83.0(10)
C29 P2 C6 C7 -163.1(9)
O2 P2 C6 Fe1 46.9(9)
C23 P2 C6 Fe1 173.0(6)
C29 P2 C6 Fe1 -73.1(7)
C5 Fe1 C6 C10 -121.3(7)
C4 Fe1 C6 C10 -78.2(7)
C3 Fe1 C6 C10 -42.0(13)
C1 Fe1 C6 C10 -164.8(6)
C2 Fe1 C6 C10 152.6(18)
C9 Fe1 C6 C10 38.4(7)
C8 Fe1 C6 C10 80.3(7)
C7 Fe1 C6 C10 118.9(9)
C5 Fe1 C6 C7 119.8(6)
C10 Fe1 C6 C7 -118.9(9)
C4 Fe1 C6 C7 162.9(6)
C3 Fe1 C6 C7 -161.0(10)
C1 Fe1 C6 C7 76.2(7)
C2 Fe1 C6 C7 34(2)
C9 Fe1 C6 C7 -80.5(7)
C8 Fe1 C6 C7 -38.6(6)
C5 Fe1 C6 P2 0.4(8)
C10 Fe1 C6 P2 121.7(10)
C4 Fe1 C6 P2 43.5(9)
C3 Fe1 C6 P2 79.7(13)
C1 Fe1 C6 P2 -43.1(9)
C2 Fe1 C6 P2 -86(2)
C9 Fe1 C6 P2 160.1(9)
C8 Fe1 C6 P2 -158.0(9)
C7 Fe1 C6 P2 -119.4(10)
C10 C6 C7 C8 0.3(12)
P2 C6 C7 C8 179.5(8)
Fe1 C6 C7 C8 59.4(8)
C10 C6 C7 Fe1 -59.1(8)
P2 C6 C7 Fe1 120.1(8)
C5 Fe1 C7 C6 -80.9(7)
C10 Fe1 C7 C6 38.4(6)
C4 Fe1 C7 C6 -43.5(14)
C3 Fe1 C7 C6 151.0(13)
C1 Fe1 C7 C6 -126.6(6)
C2 Fe1 C7 C6 -170.2(6)
C9 Fe1 C7 C6 82.8(7)
C8 Fe1 C7 C6 117.7(9)
C5 Fe1 C7 C8 161.4(7)
C10 Fe1 C7 C8 -79.3(8)
C6 Fe1 C7 C8 -117.7(9)
C4 Fe1 C7 C8 -161.2(10)
C3 Fe1 C7 C8 33.3(17)
C1 Fe1 C7 C8 115.8(7)
C2 Fe1 C7 C8 72.1(8)
C9 Fe1 C7 C8 -34.9(8)
C6 C7 C8 C9 0.0(14)
Fe1 C7 C8 C9 58.3(10)
C6 C7 C8 Fe1 -58.3(7)
C5 Fe1 C8 C9 -171.9(14)
C10 Fe1 C8 C9 -38.2(9)
C6 Fe1 C8 C9 -83.3(9)
C4 Fe1 C8 C9 39.2(18)
C3 Fe1 C8 C9 69.4(10)
C1 Fe1 C8 C9 152.8(8)
C2 Fe1 C8 C9 110.9(9)
C7 Fe1 C8 C9 -122.2(12)
C5 Fe1 C8 C7 -49.7(18)
C10 Fe1 C8 C7 84.1(8)
C6 Fe1 C8 C7 39.0(7)
C4 Fe1 C8 C7 161.4(12)
C3 Fe1 C8 C7 -168.4(6)
C1 Fe1 C8 C7 -85.0(8)
C2 Fe1 C8 C7 -126.8(7)
C9 Fe1 C8 C7 122.2(12)
C7 C8 C9 C10 -0.4(15)
Fe1 C8 C9 C10 57.5(9)
C7 C8 C9 Fe1 -57.8(9)
C5 Fe1 C9 C8 171.4(15)
C10 Fe1 C9 C8 119.9(13)
C6 Fe1 C9 C8 81.2(9)
C4 Fe1 C9 C8 -163.8(9)
C3 Fe1 C9 C8 -126.3(9)
C1 Fe1 C9 C8 -57.2(16)
C2 Fe1 C9 C8 -84.4(10)
C7 Fe1 C9 C8 36.7(8)
C5 Fe1 C9 C10 52(2)
C6 Fe1 C9 C10 -38.8(8)
C4 Fe1 C9 C10 76.2(10)
C3 Fe1 C9 C10 113.7(9)
C1 Fe1 C9 C10 -177.1(10)
C2 Fe1 C9 C10 155.7(8)
C8 Fe1 C9 C10 -119.9(13)
C7 Fe1 C9 C10 -83.3(8)
C7 C6 C10 C9 -0.5(13)
P2 C6 C10 C9 -179.7(9)
Fe1 C6 C10 C9 -60.9(8)
C7 C6 C10 Fe1 60.4(7)
P2 C6 C10 Fe1 -118.8(9)
C8 C9 C10 C6 0.6(14)
Fe1 C9 C10 C6 59.9(8)
C8 C9 C10 Fe1 -59.4(10)
C5 Fe1 C10 C6 79.9(8)
C4 Fe1 C10 C6 119.8(7)
C3 Fe1 C10 C6 160.2(7)
C1 Fe1 C10 C6 56(2)
C2 Fe1 C10 C6 -166.8(9)
C9 Fe1 C10 C6 -118.3(11)
C8 Fe1 C10 C6 -82.3(7)
C7 Fe1 C10 C6 -38.1(6)
C5 Fe1 C10 C9 -161.8(9)
C6 Fe1 C10 C9 118.3(11)
C4 Fe1 C10 C9 -121.9(9)
C3 Fe1 C10 C9 -81.5(10)
C1 Fe1 C10 C9 174.6(18)
C2 Fe1 C10 C9 -48.4(14)
C8 Fe1 C10 C9 36.0(9)
C7 Fe1 C10 C9 80.2(9)
O1 P1 C11 C12 -33.1(9)
C1 P1 C11 C12 -158.4(8)
C17 P1 C11 C12 86.0(9)
C11A P1 C11 C12 167(15)
O1 P1 C11 C16 140.7(9)
C1 P1 C11 C16 15.4(11)
C17 P1 C11 C16 -100.1(10)
C11A P1 C11 C16 -20(14)
C16 C11 C12 C13 0.0
P1 C11 C12 C13 174.2(10)
C11 C12 C13 C14 0.0
C12 C13 C14 C15 0.0
C13 C14 C15 C16 0.0
C14 C15 C16 C11 0.0
C12 C11 C16 C15 0.0
P1 C11 C16 C15 -173.5(12)
O1 P1 C11A C12A -9.6(14)
C1 P1 C11A C12A -135.1(11)
C17 P1 C11A C12A 111.5(11)
C11 P1 C11A C12A 11(14)
O1 P1 C11A C16A 162.2(9)
C1 P1 C11A C16A 36.7(13)
C17 P1 C11A C16A -76.7(12)
C11 P1 C11A C16A -178(15)
C16A C11A C12A C13A 0.0
P1 C11A C12A C13A 171.9(16)
C11A C12A C13A C14A 0.0
C12A C13A C14A C15A 0.0
C13A C14A C15A C16A 0.0
C14A C15A C16A C11A 0.0
C12A C11A C16A C15A 0.0
P1 C11A C16A C15A -171.7(16)
O1 P1 C17 C22 -20.8(9)
C1 P1 C17 C22 103.2(9)
C11 P1 C17 C22 -139.1(9)
C11A P1 C17 C22 -143.2(10)
O1 P1 C17 C18 165.2(8)
C1 P1 C17 C18 -70.8(9)
C11 P1 C17 C18 46.9(10)
C11A P1 C17 C18 42.8(11)
C22 C17 C18 C19 -0.5(16)
P1 C17 C18 C19 173.4(9)
C17 C18 C19 C20 -3.1(19)
C18 C19 C20 C21 3(2)
C19 C20 C21 C22 0(2)
C18 C17 C22 C21 3.7(17)
P1 C17 C22 C21 -170.2(10)
C20 C21 C22 C17 -3(2)
O2 P2 C23 C24 -41.3(12)
C6 P2 C23 C24 -167.5(11)
C29 P2 C23 C24 78.4(11)
O2 P2 C23 C28 142.4(10)
C6 P2 C23 C28 16.2(12)
C29 P2 C23 C28 -97.9(11)
C28 C23 C24 C25 4(2)
P2 C23 C24 C25 -172.2(14)
C23 C24 C25 C26 -7(3)
C24 C25 C26 C27 8(3)
C25 C26 C27 C28 -5(3)
C24 C23 C28 C27 -1(2)
P2 C23 C28 C27 175.2(12)
C26 C27 C28 C23 2(3)
O2 P2 C29 C34 155.3(10)
C6 P2 C29 C34 -82.0(11)
C23 P2 C29 C34 33.1(11)
O2 P2 C29 C30 -25.8(12)
C6 P2 C29 C30 96.9(11)
C23 P2 C29 C30 -148.0(11)
C34 C29 C30 C31 3(2)
P2 C29 C30 C31 -176.3(13)
C29 C30 C31 C32 -5(3)
C30 C31 C32 C33 4(3)
C31 C32 C33 C34 -2(3)
C30 C29 C34 C33 -0.3(19)
P2 C29 C34 C33 178.7(10)
C32 C33 C34 C29 0(2)
